data_4074487
loop_
_publ_author_name
'Schulz, Stephan'
'Kuczkowski, Andreas'
'Schuchmann, Daniella'
'Fl\"orke, Ulrich'
'Nieger, Martin'

_publ_section_title
;
 Group 13&#x2212;Group 13 Donor&#x2212;Acceptor Complexes
;
_journal_issue 22
_journal_name_full Organometallics
_journal_page_first 5487
_journal_paper_doi 10.1021/om0606946
_journal_volume 25
_journal_year 2006
_chemical_formula_moiety 'C22 H42 Al2'
_chemical_formula_sum 'C22 H42 Al2'
_chemical_formula_weight 360.52
_chemical_name_systematic
; 
 (eta^5-pentamethylcyclopentadienyl)-tris(tert.butyl)-di-aluminium 
;
_space_group_IT_number 14
_symmetry_cell_setting monoclinic
_symmetry_space_group_name_Hall '-P 2ybc'
_symmetry_space_group_name_H-M 'P 1 21/c 1'
_atom_sites_solution_hydrogens geom
_atom_sites_solution_primary direct
_atom_sites_solution_secondary difmap
_audit_creation_method SHELXL-97
_cell_angle_alpha 90.00
_cell_angle_beta 91.807(2)
_cell_angle_gamma 90.00
_cell_formula_units_Z 4
_cell_length_a 14.3246(3)
_cell_length_b 10.0441(3)
_cell_length_c 16.7107(4)
_cell_measurement_reflns_used 4987
_cell_measurement_temperature 123(2)
_cell_measurement_theta_max 27.5
_cell_measurement_theta_min 1
_cell_volume 2403.10(10)
_computing_cell_refinement DENZO-SMN
_computing_data_collection Collect
_computing_data_reduction DENZO-SMN
_computing_molecular_graphics SHELXTL-NT
_computing_publication_material 'SHELXL-97 (Sheldrick, 1997)'
_computing_structure_refinement 'SHELXL-97 (Sheldrick, 1997)'
_computing_structure_solution 'SHELXS-97 (Sheldrick, 1990)'
_diffrn_ambient_temperature 123(2)
_diffrn_measured_fraction_theta_full 0.996
_diffrn_measured_fraction_theta_max 0.996
_diffrn_measurement_device_type 'Nonius KappaCCD'
_diffrn_measurement_method 'rotation in phi and omega, 1 deg.'
_diffrn_radiation_monochromator graphite
_diffrn_radiation_source 'fine-focus sealed tube'
_diffrn_radiation_type MoK\a
_diffrn_radiation_wavelength 0.71073
_diffrn_reflns_av_R_equivalents 0.0332
_diffrn_reflns_av_sigmaI/netI 0.0382
_diffrn_reflns_limit_h_max 12
_diffrn_reflns_limit_h_min -17
_diffrn_reflns_limit_k_max 11
_diffrn_reflns_limit_k_min -11
_diffrn_reflns_limit_l_max 18
_diffrn_reflns_limit_l_min -19
_diffrn_reflns_number 14993
_diffrn_reflns_theta_full 25.03
_diffrn_reflns_theta_max 25.03
_diffrn_reflns_theta_min 3.17
_diffrn_standards_decay_% none
_exptl_absorpt_coefficient_mu 0.123
_exptl_absorpt_correction_type none
_exptl_crystal_colour colourless
_exptl_crystal_density_diffrn 0.996
_exptl_crystal_density_meas ?
_exptl_crystal_density_method 'not measured'
_exptl_crystal_description plates
_exptl_crystal_F_000 800
_exptl_crystal_size_max 0.50
_exptl_crystal_size_mid 0.35
_exptl_crystal_size_min 0.15
_refine_diff_density_max 0.866
_refine_diff_density_min -0.378
_refine_diff_density_rms 0.073
_refine_ls_extinction_method none
_refine_ls_goodness_of_fit_ref 1.135
_refine_ls_hydrogen_treatment riding
_refine_ls_matrix_type full
_refine_ls_number_parameters 222
_refine_ls_number_reflns 4217
_refine_ls_number_restraints 0
_refine_ls_restrained_S_all 1.135
_refine_ls_R_factor_all 0.0840
_refine_ls_R_factor_gt 0.0743
_refine_ls_shift/su_max 0.001
_refine_ls_shift/su_mean 0.000
_refine_ls_structure_factor_coef Fsqd
_refine_ls_weighting_details 'calc w=1/[\s^2^(Fo^2^)+(0.0719P)^2^+5.6984P] where P=(Fo^2^+2Fc^2^)/3'
_refine_ls_weighting_scheme calc
_refine_ls_wR_factor_gt 0.1901
_refine_ls_wR_factor_ref 0.1952
_reflns_number_gt 3576
_reflns_number_total 4217
_reflns_threshold_expression >2sigma(I)
_cod_data_source_file om0606946si20060801_071658.cif
_cod_data_source_block schu167
_cod_depositor_comments
;
The following automatic conversions were performed:

'_exptl_crystal_density_meas' value 'none' was changed to '?' - the
value is perceived as not measured.

Automatic conversion script
Id: cif_fix_values 3008 2015-01-20 13:52:24Z robertas 
;
_cod_original_sg_symbol_H-M 'P2(1)/c (No.14)'
_cod_database_code 4074487

loop_
_symmetry_equiv_pos_as_xyz
'x, y, z'
'-x, y+1/2, -z+1/2'
'-x, -y, -z'
'x, -y-1/2, z-1/2'

loop_
_atom_site_label
_atom_site_type_symbol
_atom_site_fract_x
_atom_site_fract_y
_atom_site_fract_z
_atom_site_U_iso_or_equiv
_atom_site_adp_type
_atom_site_occupancy
_atom_site_symmetry_multiplicity
_atom_site_calc_flag
_atom_site_refinement_flags
Al1 Al 0.25199(7) 0.67727(9) 0.57498(6) 0.0219(3) Uani 1 1 d .
Al2 Al 0.25397(6) 0.41262(9) 0.59912(5) 0.0172(3) Uani 1 1 d .
C1 C 0.3359(2) 0.8632(3) 0.5775(2) 0.0222(7) Uani 1 1 d .
C2 C 0.2846(2) 0.8543(3) 0.50255(19) 0.0209(7) Uani 1 1 d .
C3 C 0.1882(2) 0.8559(3) 0.5178(2) 0.0241(7) Uani 1 1 d .
C4 C 0.1784(2) 0.8656(3) 0.6028(2) 0.0253(7) Uani 1 1 d .
C5 C 0.2699(2) 0.8702(3) 0.63892(19) 0.0226(7) Uani 1 1 d .
C6 C 0.4400(2) 0.8698(4) 0.5882(2) 0.0348(9) Uani 1 1 d .
H6A H 0.4599 0.9632 0.5896 0.052 Uiso 1 1 calc R
H6B H 0.4690 0.8244 0.5434 0.052 Uiso 1 1 calc R
H6C H 0.4591 0.8262 0.6385 0.052 Uiso 1 1 calc R
C7 C 0.3267(3) 0.8512(4) 0.4213(2) 0.0347(9) Uani 1 1 d .
H7A H 0.2850 0.8029 0.3838 0.052 Uiso 1 1 calc R
H7B H 0.3874 0.8063 0.4250 0.052 Uiso 1 1 calc R
H7C H 0.3351 0.9425 0.4021 0.052 Uiso 1 1 calc R
C8 C 0.1094(3) 0.8561(4) 0.4566(3) 0.0419(10) Uani 1 1 d .
H8A H 0.0983 0.9472 0.4376 0.063 Uiso 1 1 calc R
H8B H 0.0527 0.8219 0.4808 0.063 Uiso 1 1 calc R
H8C H 0.1256 0.7993 0.4114 0.063 Uiso 1 1 calc R
C9 C 0.0884(3) 0.8725(4) 0.6462(3) 0.0393(10) Uani 1 1 d .
H9A H 0.0977 0.8356 0.7002 0.059 Uiso 1 1 calc R
H9B H 0.0404 0.8209 0.6169 0.059 Uiso 1 1 calc R
H9C H 0.0684 0.9655 0.6500 0.059 Uiso 1 1 calc R
C10 C 0.2927(3) 0.8839(4) 0.7269(2) 0.0377(9) Uani 1 1 d .
H10A H 0.3002 0.9783 0.7404 0.057 Uiso 1 1 calc R
H10B H 0.3508 0.8363 0.7401 0.057 Uiso 1 1 calc R
H10C H 0.2418 0.8461 0.7575 0.057 Uiso 1 1 calc R
C11 C 0.2402(2) 0.3375(3) 0.4866(2) 0.0259(8) Uani 1 1 d .
C12 C 0.3002(4) 0.4072(5) 0.4263(2) 0.0554(13) Uani 1 1 d .
H12A H 0.3656 0.4059 0.4454 0.083 Uiso 1 1 calc R
H12B H 0.2794 0.4996 0.4198 0.083 Uiso 1 1 calc R
H12C H 0.2945 0.3612 0.3746 0.083 Uiso 1 1 calc R
C13 C 0.1403(4) 0.3418(6) 0.4540(3) 0.0666(16) Uani 1 1 d .
H13A H 0.0995 0.2968 0.4914 0.100 Uiso 1 1 calc R
H13B H 0.1363 0.2967 0.4020 0.100 Uiso 1 1 calc R
H13C H 0.1205 0.4347 0.4475 0.100 Uiso 1 1 calc R
C14 C 0.2719(4) 0.1906(4) 0.4888(3) 0.0590(14) Uani 1 1 d .
H14A H 0.2348 0.1413 0.5272 0.089 Uiso 1 1 calc R
H14B H 0.3381 0.1860 0.5051 0.089 Uiso 1 1 calc R
H14C H 0.2628 0.1512 0.4354 0.089 Uiso 1 1 calc R
C15 C 0.1427(2) 0.3897(4) 0.6702(2) 0.0265(8) Uani 1 1 d .
C16 C 0.0538(3) 0.4541(5) 0.6352(3) 0.0416(10) Uani 1 1 d .
H16A H 0.0644 0.5496 0.6276 0.062 Uiso 1 1 calc R
H16B H 0.0027 0.4412 0.6720 0.062 Uiso 1 1 calc R
H16C H 0.0373 0.4129 0.5835 0.062 Uiso 1 1 calc R
C17 C 0.1225(3) 0.2410(4) 0.6806(3) 0.0461(11) Uani 1 1 d .
H17A H 0.1785 0.1965 0.7027 0.069 Uiso 1 1 calc R
H17B H 0.1051 0.2019 0.6285 0.069 Uiso 1 1 calc R
H17C H 0.0711 0.2296 0.7173 0.069 Uiso 1 1 calc R
C18 C 0.1611(3) 0.4478(6) 0.7535(3) 0.0545(13) Uani 1 1 d .
H18A H 0.2179 0.4081 0.7774 0.082 Uiso 1 1 calc R
H18B H 0.1081 0.4283 0.7872 0.082 Uiso 1 1 calc R
H18C H 0.1691 0.5445 0.7494 0.082 Uiso 1 1 calc R
C19 C 0.3819(2) 0.3910(4) 0.6541(2) 0.0248(7) Uani 1 1 d .
C20 C 0.4601(3) 0.4115(5) 0.5957(3) 0.0463(11) Uani 1 1 d .
H20A H 0.4545 0.5003 0.5717 0.069 Uiso 1 1 calc R
H20B H 0.4554 0.3439 0.5535 0.069 Uiso 1 1 calc R
H20C H 0.5206 0.4036 0.6243 0.069 Uiso 1 1 calc R
C21 C 0.4005(3) 0.4943(5) 0.7208(3) 0.0507(12) Uani 1 1 d .
H21A H 0.3943 0.5842 0.6985 0.076 Uiso 1 1 calc R
H21B H 0.4639 0.4823 0.7434 0.076 Uiso 1 1 calc R
H21C H 0.3553 0.4822 0.7630 0.076 Uiso 1 1 calc R
C22 C 0.3923(3) 0.2519(5) 0.6905(3) 0.0533(12) Uani 1 1 d .
H22A H 0.3429 0.2373 0.7288 0.080 Uiso 1 1 calc R
H22B H 0.4534 0.2443 0.7181 0.080 Uiso 1 1 calc R
H22C H 0.3873 0.1850 0.6479 0.080 Uiso 1 1 calc R

loop_
_atom_site_aniso_label
_atom_site_aniso_U_11
_atom_site_aniso_U_22
_atom_site_aniso_U_33
_atom_site_aniso_U_23
_atom_site_aniso_U_13
_atom_site_aniso_U_12
Al1 0.0294(6) 0.0117(5) 0.0246(5) 0.0007(4) 0.0010(4) 0.0008(4)
Al2 0.0219(5) 0.0130(5) 0.0166(5) 0.0008(4) 0.0002(3) 0.0002(4)
C1 0.0249(17) 0.0136(16) 0.0282(17) 0.0002(13) 0.0025(13) -0.0009(13)
C2 0.0297(18) 0.0123(15) 0.0207(16) 0.0017(12) 0.0015(13) -0.0009(13)
C3 0.0271(18) 0.0124(15) 0.0323(18) 0.0043(13) -0.0046(14) 0.0010(13)
C4 0.0267(18) 0.0103(15) 0.039(2) 0.0008(14) 0.0083(14) 0.0021(13)
C5 0.0346(19) 0.0119(15) 0.0213(16) -0.0005(13) 0.0018(13) -0.0010(13)
C6 0.0273(19) 0.034(2) 0.043(2) -0.0034(17) -0.0023(16) -0.0019(16)
C7 0.046(2) 0.034(2) 0.0245(18) 0.0028(16) 0.0077(16) -0.0002(18)
C8 0.034(2) 0.036(2) 0.054(3) 0.0094(19) -0.0138(18) -0.0013(18)
C9 0.033(2) 0.029(2) 0.058(3) 0.0001(18) 0.0164(18) 0.0007(16)
C10 0.061(3) 0.031(2) 0.0213(18) -0.0029(15) 0.0024(16) -0.0008(18)
C11 0.0356(19) 0.0213(18) 0.0208(16) -0.0042(13) -0.0007(14) -0.0006(14)
C12 0.073(3) 0.068(3) 0.026(2) -0.009(2) 0.009(2) -0.019(3)
C13 0.058(3) 0.099(4) 0.042(3) -0.024(3) -0.016(2) 0.004(3)
C14 0.106(4) 0.030(2) 0.041(3) -0.009(2) -0.002(2) 0.002(2)
C15 0.0235(17) 0.0268(19) 0.0294(18) 0.0005(15) 0.0057(14) -0.0021(14)
C16 0.0228(19) 0.049(3) 0.054(2) 0.008(2) 0.0088(17) 0.0017(18)
C17 0.039(2) 0.038(2) 0.062(3) 0.017(2) 0.014(2) -0.0063(19)
C18 0.043(2) 0.083(4) 0.038(2) -0.015(2) 0.0171(19) -0.016(2)
C19 0.0210(17) 0.0281(19) 0.0251(17) 0.0030(14) -0.0034(13) 0.0041(14)
C20 0.0191(19) 0.066(3) 0.053(3) 0.012(2) 0.0026(17) 0.0033(19)
C21 0.042(2) 0.061(3) 0.048(3) -0.016(2) -0.0177(19) 0.007(2)
C22 0.046(3) 0.039(3) 0.074(3) 0.024(2) -0.015(2) 0.005(2)

loop_
_atom_type_symbol
_atom_type_description
_atom_type_scat_dispersion_real
_atom_type_scat_dispersion_imag
_atom_type_scat_source
C C 0.0033 0.0016 'International Tables Vol C Tables 4.2.6.8 and 6.1.1.4'
H H 0.0000 0.0000 'International Tables Vol C Tables 4.2.6.8 and 6.1.1.4'
Al Al 0.0645 0.0514 'International Tables Vol C Tables 4.2.6.8 and 6.1.1.4'

loop_
_geom_angle_atom_site_label_1
_geom_angle_atom_site_label_2
_geom_angle_atom_site_label_3
_geom_angle
C2 Al1 C3 37.22(12)
C2 Al1 C1 37.79(12)
C3 Al1 C1 62.81(12)
C2 Al1 C4 62.55(12)
C3 Al1 C4 37.71(13)
C1 Al1 C4 62.62(12)
C2 Al1 C5 62.52(12)
C3 Al1 C5 62.69(12)
C1 Al1 C5 37.26(12)
C4 Al1 C5 37.41(13)
Cp* Al1 Al2 175.0(1)
C2 Al1 Al2 151.24(10)
C3 Al1 Al2 150.14(10)
C1 Al1 Al2 145.64(10)
C4 Al1 Al2 144.42(10)
C5 Al1 Al2 142.09(10)
C11 Al2 C15 116.38(15)
C11 Al2 C19 116.01(15)
C15 Al2 C19 115.85(14)
C11 Al2 Al1 103.20(11)
C15 Al2 Al1 101.25(11)
C19 Al2 Al1 100.26(11)
C5 C1 C2 107.4(3)
C5 C1 C6 126.5(3)
C2 C1 C6 126.0(3)
C5 C1 Al1 71.49(18)
C2 C1 Al1 70.67(18)
C6 C1 Al1 125.2(2)
C3 C2 C1 108.6(3)
C3 C2 C7 125.9(3)
C1 C2 C7 125.5(3)
C3 C2 Al1 71.66(18)
C1 C2 Al1 71.54(18)
C7 C2 Al1 125.2(2)
C2 C3 C4 107.8(3)
C2 C3 C8 126.6(3)
C4 C3 C8 125.5(3)
C2 C3 Al1 71.11(18)
C4 C3 Al1 71.32(18)
C8 C3 Al1 125.9(2)
C5 C4 C3 107.8(3)
C5 C4 C9 125.8(3)
C3 C4 C9 126.4(3)
C5 C4 Al1 71.40(18)
C3 C4 Al1 70.97(19)
C9 C4 Al1 124.1(2)
C1 C5 C4 108.4(3)
C1 C5 C10 125.7(3)
C4 C5 C10 125.9(3)
C1 C5 Al1 71.25(18)
C4 C5 Al1 71.19(18)
C10 C5 Al1 124.6(2)
C1 C6 H6A 109.5
C1 C6 H6B 109.5
H6A C6 H6B 109.5
C1 C6 H6C 109.5
H6A C6 H6C 109.5
H6B C6 H6C 109.5
C2 C7 H7A 109.5
C2 C7 H7B 109.5
H7A C7 H7B 109.5
C2 C7 H7C 109.5
H7A C7 H7C 109.5
H7B C7 H7C 109.5
C3 C8 H8A 109.5
C3 C8 H8B 109.5
H8A C8 H8B 109.5
C3 C8 H8C 109.5
H8A C8 H8C 109.5
H8B C8 H8C 109.5
C4 C9 H9A 109.5
C4 C9 H9B 109.5
H9A C9 H9B 109.5
C4 C9 H9C 109.5
H9A C9 H9C 109.5
H9B C9 H9C 109.5
C5 C10 H10A 109.5
C5 C10 H10B 109.5
H10A C10 H10B 109.5
C5 C10 H10C 109.5
H10A C10 H10C 109.5
H10B C10 H10C 109.5
C13 C11 C12 107.3(4)
C13 C11 C14 108.0(4)
C12 C11 C14 106.5(4)
C13 C11 Al2 112.7(3)
C12 C11 Al2 113.8(3)
C14 C11 Al2 108.2(3)
C11 C12 H12A 109.5
C11 C12 H12B 109.5
H12A C12 H12B 109.5
C11 C12 H12C 109.5
H12A C12 H12C 109.5
H12B C12 H12C 109.5
C11 C13 H13A 109.5
C11 C13 H13B 109.5
H13A C13 H13B 109.5
C11 C13 H13C 109.5
H13A C13 H13C 109.5
H13B C13 H13C 109.5
C11 C14 H14A 109.5
C11 C14 H14B 109.5
H14A C14 H14B 109.5
C11 C14 H14C 109.5
H14A C14 H14C 109.5
H14B C14 H14C 109.5
C18 C15 C16 107.8(3)
C18 C15 C17 107.3(4)
C16 C15 C17 107.4(3)
C18 C15 Al2 112.0(2)
C16 C15 Al2 112.8(2)
C17 C15 Al2 109.3(3)
C15 C16 H16A 109.5
C15 C16 H16B 109.5
H16A C16 H16B 109.5
C15 C16 H16C 109.5
H16A C16 H16C 109.5
H16B C16 H16C 109.5
C15 C17 H17A 109.5
C15 C17 H17B 109.5
H17A C17 H17B 109.5
C15 C17 H17C 109.5
H17A C17 H17C 109.5
H17B C17 H17C 109.5
C15 C18 H18A 109.5
C15 C18 H18B 109.5
H18A C18 H18B 109.5
C15 C18 H18C 109.5
H18A C18 H18C 109.5
H18B C18 H18C 109.5
C20 C19 C22 108.3(3)
C20 C19 C21 105.0(3)
C22 C19 C21 108.4(3)
C20 C19 Al2 111.5(2)
C22 C19 Al2 110.6(3)
C21 C19 Al2 112.8(2)
C19 C20 H20A 109.5
C19 C20 H20B 109.5
H20A C20 H20B 109.5
C19 C20 H20C 109.5
H20A C20 H20C 109.5
H20B C20 H20C 109.5
C19 C21 H21A 109.5
C19 C21 H21B 109.5
H21A C21 H21B 109.5
C19 C21 H21C 109.5
H21A C21 H21C 109.5
H21B C21 H21C 109.5
C19 C22 H22A 109.5
C19 C22 H22B 109.5
H22A C22 H22B 109.5
C19 C22 H22C 109.5
H22A C22 H22C 109.5
H22B C22 H22C 109.5

loop_
_geom_bond_atom_site_label_1
_geom_bond_atom_site_label_2
_geom_bond_distance
Al1 C2 2.209(3)
Al1 C3 2.216(3)
Al1 C1 2.221(3)
Al1 C4 2.221(3)
Al1 C5 2.224(3)
Al1 Cp* 1.858(3)
Al1 Al2 2.6886(13)
Al2 C11 2.031(3)
Al2 C15 2.031(3)
Al2 C19 2.035(3)
C1 C5 1.420(5)
C1 C2 1.435(5)
C1 C6 1.497(5)
C2 C3 1.413(5)
C2 C7 1.503(5)
C3 C4 1.434(5)
C3 C8 1.499(5)
C4 C5 1.425(5)
C4 C9 1.501(5)
C5 C10 1.502(5)
C6 H6A 0.9800
C6 H6B 0.9800
C6 H6C 0.9800
C7 H7A 0.9800
C7 H7B 0.9800
C7 H7C 0.9800
C8 H8A 0.9800
C8 H8B 0.9800
C8 H8C 0.9800
C9 H9A 0.9800
C9 H9B 0.9800
C9 H9C 0.9800
C10 H10A 0.9800
C10 H10B 0.9800
C10 H10C 0.9800
C11 C13 1.515(6)
C11 C12 1.517(6)
C11 C14 1.543(6)
C12 H12A 0.9800
C12 H12B 0.9800
C12 H12C 0.9800
C13 H13A 0.9800
C13 H13B 0.9800
C13 H13C 0.9800
C14 H14A 0.9800
C14 H14B 0.9800
C14 H14C 0.9800
C15 C18 1.525(5)
C15 C16 1.528(5)
C15 C17 1.532(5)
C16 H16A 0.9800
C16 H16B 0.9800
C16 H16C 0.9800
C17 H17A 0.9800
C17 H17B 0.9800
C17 H17C 0.9800
C18 H18A 0.9800
C18 H18B 0.9800
C18 H18C 0.9800
C19 C20 1.522(5)
C19 C22 1.530(5)
C19 C21 1.540(5)
C20 H20A 0.9800
C20 H20B 0.9800
C20 H20C 0.9800
C21 H21A 0.9800
C21 H21B 0.9800
C21 H21C 0.9800
C22 H22A 0.9800
C22 H22B 0.9800
C22 H22C 0.9800

loop_
_geom_torsion_atom_site_label_1
_geom_torsion_atom_site_label_2
_geom_torsion_atom_site_label_3
_geom_torsion_atom_site_label_4
_geom_torsion
C2 Al1 Al2 C11 -33.1(2)
C3 Al1 Al2 C11 48.2(2)
C1 Al1 Al2 C11 -108.9(2)
C4 Al1 Al2 C11 121.0(2)
C5 Al1 Al2 C11 -174.30(19)
C2 Al1 Al2 C15 -153.9(2)
C3 Al1 Al2 C15 -72.6(2)
C1 Al1 Al2 C15 130.3(2)
C4 Al1 Al2 C15 0.2(2)
C5 Al1 Al2 C15 64.91(19)
C2 Al1 Al2 C19 86.9(2)
C3 Al1 Al2 C19 168.2(2)
C1 Al1 Al2 C19 11.1(2)
C4 Al1 Al2 C19 -119.0(2)
C5 Al1 Al2 C19 -54.29(19)
C2 Al1 C1 C5 116.9(3)
C3 Al1 C1 C5 79.8(2)
C4 Al1 C1 C5 37.2(2)
Al2 Al1 C1 C5 -112.7(2)
C3 Al1 C1 C2 -37.02(19)
C4 Al1 C1 C2 -79.7(2)
C5 Al1 C1 C2 -116.9(3)
Al2 Al1 C1 C2 130.43(19)
C2 Al1 C1 C6 -121.0(4)
C3 Al1 C1 C6 -158.0(3)
C4 Al1 C1 C6 159.3(3)
C5 Al1 C1 C6 122.1(4)
Al2 Al1 C1 C6 9.4(4)
C5 C1 C2 C3 0.0(4)
C6 C1 C2 C3 -177.6(3)
Al1 C1 C2 C3 62.5(2)
C5 C1 C2 C7 177.1(3)
C6 C1 C2 C7 -0.5(5)
Al1 C1 C2 C7 -120.5(3)
C5 C1 C2 Al1 -62.4(2)
C6 C1 C2 Al1 120.0(3)
C1 Al1 C2 C3 -117.7(3)
C4 Al1 C2 C3 -37.8(2)
C5 Al1 C2 C3 -80.2(2)
Al2 Al1 C2 C3 125.6(2)
C3 Al1 C2 C1 117.7(3)
C4 Al1 C2 C1 79.9(2)
C5 Al1 C2 C1 37.50(19)
Al2 Al1 C2 C1 -116.7(2)
C3 Al1 C2 C7 -121.4(4)
C1 Al1 C2 C7 120.9(4)
C4 Al1 C2 C7 -159.2(3)
C5 Al1 C2 C7 158.4(3)
Al2 Al1 C2 C7 4.1(4)
C1 C2 C3 C4 -0.1(4)
C7 C2 C3 C4 -177.1(3)
Al1 C2 C3 C4 62.3(2)
C1 C2 C3 C8 176.4(3)
C7 C2 C3 C8 -0.6(6)
Al1 C2 C3 C8 -121.2(4)
C1 C2 C3 Al1 -62.4(2)
C7 C2 C3 Al1 120.6(3)
C1 Al1 C3 C2 37.59(19)
C4 Al1 C3 C2 117.2(3)
C5 Al1 C3 C2 79.7(2)
Al2 Al1 C3 C2 -128.2(2)
C2 Al1 C3 C4 -117.2(3)
C1 Al1 C3 C4 -79.6(2)
C5 Al1 C3 C4 -37.46(19)
Al2 Al1 C3 C4 114.7(2)
C2 Al1 C3 C8 122.0(4)
C1 Al1 C3 C8 159.6(4)
C4 Al1 C3 C8 -120.8(4)
C5 Al1 C3 C8 -158.3(4)
Al2 Al1 C3 C8 -6.1(5)
C2 C3 C4 C5 0.2(4)
C8 C3 C4 C5 -176.4(3)
Al1 C3 C4 C5 62.3(2)
C2 C3 C4 C9 179.0(3)
C8 C3 C4 C9 2.4(6)
Al1 C3 C4 C9 -118.9(3)
C2 C3 C4 Al1 -62.1(2)
C8 C3 C4 Al1 121.3(3)
C2 Al1 C4 C5 -79.8(2)
C3 Al1 C4 C5 -117.2(3)
C1 Al1 C4 C5 -37.04(19)
Al2 Al1 C4 C5 113.9(2)
C2 Al1 C4 C3 37.34(19)
C1 Al1 C4 C3 80.1(2)
C5 Al1 C4 C3 117.2(3)
Al2 Al1 C4 C3 -129.0(2)
C2 Al1 C4 C9 159.0(4)
C3 Al1 C4 C9 121.7(4)
C1 Al1 C4 C9 -158.2(4)
C5 Al1 C4 C9 -121.2(4)
Al2 Al1 C4 C9 -7.3(4)
C2 C1 C5 C4 0.1(4)
C6 C1 C5 C4 177.6(3)
Al1 C1 C5 C4 -61.8(2)
C2 C1 C5 C10 -178.4(3)
C6 C1 C5 C10 -0.9(6)
Al1 C1 C5 C10 119.7(3)
C2 C1 C5 Al1 61.9(2)
C6 C1 C5 Al1 -120.5(3)
C3 C4 C5 C1 -0.2(4)
C9 C4 C5 C1 -179.0(3)
Al1 C4 C5 C1 61.9(2)
C3 C4 C5 C10 178.3(3)
C9 C4 C5 C10 -0.5(5)
Al1 C4 C5 C10 -119.6(3)
C3 C4 C5 Al1 -62.0(2)
C9 C4 C5 Al1 119.1(3)
C2 Al1 C5 C1 -38.04(19)
C3 Al1 C5 C1 -80.2(2)
C4 Al1 C5 C1 -117.9(3)
Al2 Al1 C5 C1 122.07(19)
C2 Al1 C5 C4 79.9(2)
C3 Al1 C5 C4 37.8(2)
C1 Al1 C5 C4 117.9(3)
Al2 Al1 C5 C4 -120.0(2)
C2 Al1 C5 C10 -158.9(3)
C3 Al1 C5 C10 158.9(4)
C1 Al1 C5 C10 -120.9(4)
C4 Al1 C5 C10 121.2(4)
Al2 Al1 C5 C10 1.2(4)
C15 Al2 C11 C13 31.1(4)
C19 Al2 C11 C13 172.7(3)
Al1 Al2 C11 C13 -78.7(3)
C15 Al2 C11 C12 153.5(3)
C19 Al2 C11 C12 -64.9(3)
Al1 Al2 C11 C12 43.7(3)
C15 Al2 C11 C14 -88.3(3)
C19 Al2 C11 C14 53.3(3)
Al1 Al2 C11 C14 161.9(3)
C11 Al2 C15 C18 179.2(3)
C19 Al2 C15 C18 37.5(4)
Al1 Al2 C15 C18 -69.8(3)
C11 Al2 C15 C16 -59.0(3)
C19 Al2 C15 C16 159.3(3)
Al1 Al2 C15 C16 52.0(3)
C11 Al2 C15 C17 60.4(3)
C19 Al2 C15 C17 -81.2(3)
Al1 Al2 C15 C17 171.4(3)
C11 Al2 C19 C20 38.8(3)
C15 Al2 C19 C20 -179.4(3)
Al1 Al2 C19 C20 -71.5(3)
C11 Al2 C19 C22 -81.8(3)
C15 Al2 C19 C22 60.0(3)
Al1 Al2 C19 C22 167.9(3)
C11 Al2 C19 C21 156.7(3)
C15 Al2 C19 C21 -61.6(3)
Al1 Al2 C19 C21 46.4(3)
